data_1563893
loop_
_publ_author_name
'Tarushi, Alketa'
'Zampakou, Marianthi'
'Perontsis, Spyros'
'Lafazanis, Konstantinos'
'Pantazaki, Anastasia A.'
'Hatzidimitriou, Antonios G.'
'Geromichalos, George D.'
'Psomas, George'

_publ_section_title
;
 Manganese(II) complexes of tolfenamic acid or naproxen in polymeric
 structures or encapsulated in [15-MC-5] manganese(III) metallacrowns:
 Structure and biological activity
;
_journal_name_full 'Inorganica Chimica Acta'
_journal_page_first 579
_journal_page_last 592
_journal_paper_doi 10.1016/j.ica.2018.09.001
_journal_volume 483
_journal_year 2018
_chemical_absolute_configuration .
_chemical_formula_moiety 'C93 H73 Cl2 Mn6 N13 O19.50'
_chemical_formula_sum 'C93 H73 Cl2 Mn6 N13 O19.5'
_chemical_formula_weight 2085.15
_space_group_IT_number 2
_space_group_name_Hall '-P 1'
_space_group_name_H-M_alt 'P -1'
_symmetry_cell_setting triclinic
_symmetry_space_group_name_H-M 'P -1'
_atom_sites_solution_hydrogens difmap
_atom_sites_solution_primary other
_cell_angle_alpha 95.376(5)
_cell_angle_beta 100.337(4)
_cell_angle_gamma 103.995(4)
_cell_formula_units_Z 2
_cell_length_a 13.6684(11)
_cell_length_b 16.8886(14)
_cell_length_c 21.082(2)
_cell_measurement_reflns_used 219
_cell_measurement_temperature 295
_cell_measurement_theta_max 20
_cell_measurement_theta_min 10
_cell_volume 4597.3(7)
_computing_cell_refinement 'Apex2 (Bruker AXS, 2006)'
_computing_data_collection 'Apex2 (Bruker AXS, 2006)'
_computing_data_reduction 'Apex2 (Bruker AXS, 2006)'
_computing_molecular_graphics 'CAMERON (Watkin et al., 1996)'
_computing_publication_material 'CRYSTALS (Betteridge et al., 2003)'
_computing_structure_refinement 'CRYSTALS (Betteridge et al., 2003)'
_computing_structure_solution 'Superflip (Palatinus & Chapuis, 2007)'
_diffrn_ambient_temperature 295
_diffrn_measured_fraction_theta_full 0.982
_diffrn_measured_fraction_theta_max 0.914
_diffrn_measurement_device Area
_diffrn_measurement_device_type 'Bruker Kappa Apex2'
_diffrn_measurement_method '\f & \w scans'
_diffrn_radiation_monochromator graphite
_diffrn_radiation_type 'Mo K\a'
_diffrn_radiation_wavelength 0.71073
_diffrn_reflns_av_R_equivalents 0.013
_diffrn_reflns_limit_h_max 20
_diffrn_reflns_limit_h_min -18
_diffrn_reflns_limit_k_max 23
_diffrn_reflns_limit_k_min -23
_diffrn_reflns_limit_l_max 31
_diffrn_reflns_limit_l_min -31
_diffrn_reflns_number 59672
_diffrn_reflns_theta_full 29.962
_diffrn_reflns_theta_max 31.668
_diffrn_reflns_theta_min 1.673
_diffrn_standards_interval_count .
_diffrn_standards_interval_time .
_diffrn_standards_number 0
_exptl_absorpt_coefficient_mu 0.934
_exptl_absorpt_correction_T_max 0.88
_exptl_absorpt_correction_T_min 0.84
_exptl_absorpt_correction_type numerical
_exptl_absorpt_process_details
; 
 Analytical Absorption (De Meulenaer & Tompa, 1965) 
;
_exptl_crystal_colour colorless
_exptl_crystal_density_diffrn 1.506
_exptl_crystal_density_method 'not measured'
_exptl_crystal_description prism
_exptl_crystal_F_000 2124
_exptl_crystal_size_max 0.220
_exptl_crystal_size_mid 0.190
_exptl_crystal_size_min 0.140
_refine_diff_density_max 0.74
_refine_diff_density_min -0.39
_refine_ls_extinction_method None
_refine_ls_goodness_of_fit_ref 0.9999
_refine_ls_hydrogen_treatment constr
_refine_ls_matrix_type full
_refine_ls_number_parameters 1207
_refine_ls_number_reflns 14944
_refine_ls_number_restraints 0
_refine_ls_R_factor_all 0.0746
_refine_ls_R_factor_gt 0.0353
_refine_ls_shift/su_max 0.0010144
_refine_ls_shift/su_mean 0.0000329
_refine_ls_structure_factor_coef Fsqd
_refine_ls_weighting_details
;
 Method, part 1, Chebychev polynomial, (Watkin, 1994, Prince, 1982) 
 [weight] = 1.0/[A~0~*T~0~(x)+A~1~*T~1~(x) ... +A~n-1~]*T~n-1~(x)] 
 where A~i~ are the Chebychev coefficients listed below and x= Fcalc/Fmax 
 Method = Robust Weighting (Prince, 1982) 
 W = [weight] * [1-(deltaF/6*sigmaF)^2^]^2^ 
 A~i~ are: 
 1.30 1.49 0.359 
;
_refine_ls_weighting_scheme calc
_refine_ls_wR_factor_all 0.0731
_refine_ls_wR_factor_gt 0.0632
_refine_ls_wR_factor_ref 0.0632
_reflns_limit_h_max 19
_reflns_limit_h_min -20
_reflns_limit_k_max 23
_reflns_limit_k_min -23
_reflns_limit_l_max 31
_reflns_limit_l_min 0
_reflns_number_gt 14944
_reflns_number_total 28361
_reflns_threshold_expression I>2.0\s(I)
_oxford_refine_ls_scale 0.083179(6)
_cod_data_source_file ICA-2018-483-579.cif
_cod_data_source_block I
_cod_depositor_comments
;
The following automatic conversions were performed:

data item '_atom_sites_solution_primary' value 'Other' was changed to
'other' in accordance with the built-in table derived from the CIF
Core dictionary named 'cif_core.dic' version 2.4.5 last updated on
2014-11-21.

Automatic conversion script
Id: cif_fix_values 8369 2020-08-20 11:38:08Z andrius 
;
_cod_original_cell_volume 4597.4(7)
_cod_original_sg_symbol_H-M 'P -1 '
_cod_original_formula_sum 'C93 H73 Cl2 Mn6 N13 O19.50'
_cod_database_code 1563893

loop_
_symmetry_equiv_pos_as_xyz
x,y,z
-x,-y,-z

loop_
_atom_site_label
_atom_site_type_symbol
_atom_site_fract_x
_atom_site_fract_y
_atom_site_fract_z
_atom_site_U_iso_or_equiv
_atom_site_occupancy
_atom_site_adp_type
_atom_site_refinement_flags_posn
_atom_site_refinement_flags_adp
_atom_site_refinement_flags_occupancy
_atom_site_disorder_assembly
_atom_site_disorder_group
_atom_site_attached_hydrogens
Mn1 Mn 0.65964(3) 0.66074(3) 0.35567(2) 0.0394 1.0000 Uani . . . . . .
Mn2 Mn 0.40557(3) 0.50532(3) 0.18511(2) 0.0436 1.0000 Uani . . . . . .
Mn3 Mn 0.29392(3) 0.72722(3) 0.11227(2) 0.0423 1.0000 Uani . . . . . .
Mn4 Mn 0.17040(3) 0.70218(3) 0.30312(2) 0.0429 1.0000 Uani . . . . . .
Mn5 Mn 0.49331(3) 0.85547(3) 0.41239(2) 0.0468 1.0000 Uani . . . . . .
Mn6 Mn 0.41408(3) 0.69470(2) 0.270237(18) 0.0340 1.0000 Uani . . . . . .
N1 N 0.59731(15) 0.79849(14) 0.39304(11) 0.0416 1.0000 Uani . . . . . .
N2 N 0.56356(15) 0.57296(14) 0.29147(10) 0.0398 1.0000 Uani . . . . . .
N3 N 0.33110(15) 0.57517(13) 0.13850(10) 0.0398 1.0000 Uani . . . . . .
N4 N 0.29202(15) 0.75862(13) 0.37261(11) 0.0399 1.0000 Uani . . . . . .
N5 N 0.23103(15) 0.74709(13) 0.18897(11) 0.0407 1.0000 Uani . . . . . .
N6 N 0.59296(18) 0.61949(16) 0.44735(12) 0.0517 1.0000 Uani . . . . . .
N7 N 0.05482(16) 0.59958(15) 0.25188(12) 0.0489 1.0000 Uani . . . . . .
N8 N 0.3610(2) 0.72089(17) 0.02817(13) 0.0614 1.0000 Uani . . . . . .
N9 N 0.5346(2) 0.53481(19) 0.12305(14) 0.0692 1.0000 Uani . . . . . .
N10 N 0.44867(17) 0.95656(15) 0.37149(12) 0.0509 1.0000 Uani . . . . . .
N11 N 0.4525(2) 0.98418(16) 0.12363(13) 0.0638 1.0000 Uani . . . . . .
N12 N 0.1455(2) 0.35441(16) 0.26933(14) 0.0656 1.0000 Uani . . . . . .
N13 N 0.73963(18) 0.72197(16) 0.27917(13) 0.0541 1.0000 Uani . . . . . .
O1 O 0.74361(12) 0.75573(11) 0.41561(9) 0.0425 1.0000 Uani . . . . . .
O2 O 0.56372(12) 0.72628(11) 0.34729(8) 0.0376 1.0000 Uani . . . . . .
O3 O 0.59168(14) 0.92696(13) 0.47554(11) 0.0573 1.0000 Uani . . . . . .
O4 O 0.49112(14) 0.44596(11) 0.23370(9) 0.0475 1.0000 Uani . . . . . .
O5 O 0.49136(12) 0.59657(11) 0.24536(8) 0.0381 1.0000 Uani . . . . . .
O6 O 0.75093(13) 0.59415(12) 0.36892(9) 0.0451 1.0000 Uani . . . . . .
O7 O 0.19977(14) 0.60911(11) 0.07475(9) 0.0464 1.0000 Uani . . . . . .
O8 O 0.37249(12) 0.66128(11) 0.15653(8) 0.0391 1.0000 Uani . . . . . .
O9 O 0.32920(15) 0.41355(12) 0.12838(10) 0.0526 1.0000 Uani . . . . . .
O10 O 0.38786(13) 0.83199(12) 0.46741(9) 0.0463 1.0000 Uani . . . . . .
O11 O 0.38763(12) 0.77568(11) 0.35316(9) 0.0415 1.0000 Uani . . . . . .
O12 O 0.09013(13) 0.70544(13) 0.36383(10) 0.0519 1.0000 Uani . . . . . .
O13 O 0.13281(14) 0.79188(12) 0.25167(10) 0.0495 1.0000 Uani . . . . . .
O14 O 0.24761(12) 0.69854(11) 0.23798(8) 0.0388 1.0000 Uani . . . . . .
O15 O 0.21069(15) 0.78546(13) 0.06832(9) 0.0534 1.0000 Uani . . . . . .
O16 O 0.29402(14) 0.47928(12) 0.25150(9) 0.0489 1.0000 Uani . . . . . .
O17 O 0.31828(13) 0.59967(11) 0.31126(9) 0.0437 1.0000 Uani . . . . . .
O18 O 0.42423(14) 0.83176(11) 0.14785(9) 0.0480 1.0000 Uani . . . . . .
O19 O 0.48305(13) 0.81422(11) 0.24800(9) 0.0426 1.0000 Uani . . . . . .
O20 O 0.3512(4) 0.2819(3) 0.2494(3) 0.0968 0.5000 Uani . . . . . .
C1 C 0.69381(18) 0.80942(17) 0.42638(13) 0.0420 1.0000 Uani . . . . . .
C2 C 0.74386(19) 0.88193(17) 0.47439(14) 0.0455 1.0000 Uani . . . . . .
C3 C 0.6920(2) 0.93737(18) 0.49632(15) 0.0488 1.0000 Uani . . . . . .
C4 C 0.7449(2) 1.00623(19) 0.54278(16) 0.0554 1.0000 Uani . . . . . .
C5 C 0.8494(2) 1.0192(2) 0.56723(16) 0.0600 1.0000 Uani . . . . . .
C6 C 0.9016(2) 0.9654(2) 0.54492(17) 0.0647 1.0000 Uani . . . . . .
C7 C 0.8496(2) 0.8964(2) 0.49912(16) 0.0573 1.0000 Uani . . . . . .
C8 C 0.5610(2) 0.49559(17) 0.27902(13) 0.0433 1.0000 Uani . . . . . .
C9 C 0.6388(2) 0.46223(18) 0.31916(14) 0.0463 1.0000 Uani . . . . . .
C10 C 0.7275(2) 0.51364(18) 0.36101(13) 0.0451 1.0000 Uani . . . . . .
C11 C 0.7951(2) 0.47456(19) 0.39632(15) 0.0518 1.0000 Uani . . . . . .
C12 C 0.7762(2) 0.3912(2) 0.39015(16) 0.0587 1.0000 Uani . . . . . .
C13 C 0.6891(2) 0.3406(2) 0.34732(16) 0.0603 1.0000 Uani . . . . . .
C14 C 0.6205(2) 0.37558(19) 0.31222(15) 0.0554 1.0000 Uani . . . . . .
C15 C 0.24433(19) 0.55335(17) 0.09697(13) 0.0418 1.0000 Uani . . . . . .
C16 C 0.1926(2) 0.46522(17) 0.07379(14) 0.0465 1.0000 Uani . . . . . .
C17 C 0.2355(2) 0.40186(18) 0.09064(14) 0.0511 1.0000 Uani . . . . . .
C18 C 0.1808(3) 0.3226(2) 0.06411(17) 0.0644 1.0000 Uani . . . . . .
C19 C 0.0859(3) 0.3032(2) 0.02310(18) 0.0706 1.0000 Uani . . . . . .
C20 C 0.0432(2) 0.3674(2) 0.00482(17) 0.0657 1.0000 Uani . . . . . .
C21 C 0.0977(2) 0.44683(19) 0.03042(16) 0.0560 1.0000 Uani . . . . . .
C22 C 0.29951(18) 0.78892(16) 0.43278(14) 0.0416 1.0000 Uani . . . . . .
C23 C 0.20755(19) 0.77616(17) 0.46186(13) 0.0427 1.0000 Uani . . . . . .
C24 C 0.1075(2) 0.73479(18) 0.42552(14) 0.0454 1.0000 Uani . . . . . .
C25 C 0.0246(2) 0.72674(18) 0.45653(14) 0.0493 1.0000 Uani . . . . . .
C26 C 0.0385(2) 0.75678(19) 0.51981(15) 0.0525 1.0000 Uani . . . . . .
C27 C 0.1349(2) 0.79706(19) 0.55603(15) 0.0528 1.0000 Uani . . . . . .
C28 C 0.2186(2) 0.80572(18) 0.52685(14) 0.0494 1.0000 Uani . . . . . .
C29 C 0.1696(2) 0.79277(18) 0.20070(15) 0.0465 1.0000 Uani . . . . . .
C30 C 0.1429(2) 0.84716(19) 0.15243(16) 0.0526 1.0000 Uani . . . . . .
C31 C 0.1644(2) 0.83904(19) 0.09149(16) 0.0550 1.0000 Uani . . . . . .
C32 C 0.1310(2) 0.8909(2) 0.04701(17) 0.0626 1.0000 Uani . . . . . .
C33 C 0.0820(3) 0.9476(2) 0.0669(2) 0.0707 1.0000 Uani . . . . . .
C34 C 0.0659(3) 0.9584(2) 0.1278(2) 0.0725 1.0000 Uani . . . . . .
C35 C 0.0964(2) 0.9063(2) 0.17160(18) 0.0629 1.0000 Uani . . . . . .
C36 C 0.2771(2) 0.52399(17) 0.29630(13) 0.0421 1.0000 Uani . . . . . .
C37 C 0.2019(2) 0.48687(17) 0.33631(14) 0.0458 1.0000 Uani . . . . . .
C38 C 0.1934(2) 0.53638(19) 0.39066(14) 0.0498 1.0000 Uani . . . . . .
C39 C 0.1247(2) 0.5109(2) 0.42822(16) 0.0556 1.0000 Uani . . . . . .
C40 C 0.0614(2) 0.4335(2) 0.41246(17) 0.0605 1.0000 Uani . . . . . .
C41 C 0.0662(2) 0.3805(2) 0.35987(17) 0.0612 1.0000 Uani . . . . . .
C42 C 0.1379(2) 0.40672(19) 0.32033(16) 0.0537 1.0000 Uani . . . . . .
C43 C 0.0703(3) 0.2787(2) 0.2411(2) 0.0742 1.0000 Uani . . . . . .
C44 C 0.0685(3) 0.2094(2) 0.2729(2) 0.0813 1.0000 Uani . . . . . .
C45 C -0.0086(4) 0.1381(3) 0.2445(3) 0.0944 1.0000 Uani . . . . . .
C46 C -0.0809(4) 0.1349(3) 0.1887(3) 0.1029 1.0000 Uani . . . . . .
C47 C -0.0740(4) 0.2032(3) 0.1572(2) 0.1029 1.0000 Uani . . . . . .
C48 C 0.0002(3) 0.2772(3) 0.1842(2) 0.0856 1.0000 Uani . . . . . .
C49 C 0.4803(2) 0.85750(17) 0.20461(13) 0.0437 1.0000 Uani . . . . . .
C50 C 0.5449(2) 0.94363(18) 0.21794(14) 0.0501 1.0000 Uani . . . . . .
C51 C 0.6259(2) 0.9659(2) 0.27393(15) 0.0574 1.0000 Uani . . . . . .
C52 C 0.6884(3) 1.0439(2) 0.29044(18) 0.0688 1.0000 Uani . . . . . .
C53 C 0.6725(3) 1.1008(2) 0.25061(18) 0.0714 1.0000 Uani . . . . . .
C54 C 0.5955(3) 1.0835(2) 0.19715(18) 0.0676 1.0000 Uani . . . . . .
C55 C 0.5277(3) 1.00396(19) 0.17858(16) 0.0588 1.0000 Uani . . . . . .
C56 C 0.3942(3) 1.0358(2) 0.09470(17) 0.0632 1.0000 Uani . . . . . .
C57 C 0.3528(3) 1.0158(2) 0.02875(17) 0.0636 1.0000 Uani . . . . . .
C58 C 0.2914(3) 1.0679(2) 0.00343(18) 0.0735 1.0000 Uani . . . . . .
C59 C 0.2722(3) 1.1294(2) 0.04050(19) 0.0770 1.0000 Uani . . . . . .
C60 C 0.3144(3) 1.1475(2) 0.10455(19) 0.0726 1.0000 Uani . . . . . .
C61 C 0.3758(3) 1.0999(2) 0.13275(18) 0.0695 1.0000 Uani . . . . . .
C62 C 0.7033(3) 0.7767(2) 0.2470(2) 0.0778 1.0000 Uani . . . . . .
C63 C 0.7506(3) 0.8229(3) 0.2046(2) 0.0885 1.0000 Uani . . . . . .
C64 C 0.8463(3) 0.8157(3) 0.1982(2) 0.0858 1.0000 Uani . . . . . .
C65 C 0.8877(3) 0.7630(3) 0.2329(2) 0.0876 1.0000 Uani . . . . . .
C66 C 0.8333(3) 0.7180(2) 0.27342(19) 0.0743 1.0000 Uani . . . . . .
C67 C 0.5010(2) 0.6211(2) 0.45480(16) 0.0616 1.0000 Uani . . . . . .
C68 C 0.4704(3) 0.6182(2) 0.51164(17) 0.0737 1.0000 Uani . . . . . .
C69 C 0.5355(3) 0.6106(2) 0.56394(18) 0.0757 1.0000 Uani . . . . . .
C70 C 0.6315(3) 0.6070(2) 0.55807(17) 0.0732 1.0000 Uani . . . . . .
C71 C 0.6588(3) 0.6120(2) 0.49926(16) 0.0615 1.0000 Uani . . . . . .
C72 C -0.0195(2) 0.5587(2) 0.27977(16) 0.0593 1.0000 Uani . . . . . .
C73 C -0.0987(3) 0.4912(2) 0.24758(17) 0.0709 1.0000 Uani . . . . . .
C74 C -0.1038(3) 0.4669(3) 0.18268(19) 0.0874 1.0000 Uani . . . . . .
C75 C -0.0257(3) 0.5050(3) 0.1532(2) 0.0914 1.0000 Uani . . . . . .
C76 C 0.0500(3) 0.5716(2) 0.19036(17) 0.0708 1.0000 Uani . . . . . .
C77 C 0.3054(3) 0.7135(2) -0.03010(18) 0.0784 1.0000 Uani . . . . . .
C78 C 0.3437(4) 0.7130(3) -0.0865(2) 0.0933 1.0000 Uani . . . . . .
C79 C 0.4460(4) 0.7213(3) -0.0785(2) 0.0969 1.0000 Uani . . . . . .
C80 C 0.5049(4) 0.7298(3) -0.0211(2) 0.0953 1.0000 Uani . . . . . .
C81 C 0.4601(3) 0.7299(2) 0.03349(19) 0.0779 1.0000 Uani . . . . . .
C82 C 0.5488(3) 0.4775(3) 0.0817(2) 0.0815 1.0000 Uani . . . . . .
C83 C 0.6328(3) 0.4957(3) 0.0505(2) 0.0860 1.0000 Uani . . . . . .
C84 C 0.7017(3) 0.5721(3) 0.0608(2) 0.0913 1.0000 Uani . . . . . .
C85 C 0.6851(3) 0.6344(3) 0.1014(2) 0.0887 1.0000 Uani . . . . . .
C86 C 0.5998(3) 0.6102(3) 0.1302(2) 0.0820 1.0000 Uani . . . . . .
C87 C 0.3738(2) 0.9453(2) 0.31840(16) 0.0561 1.0000 Uani . . . . . .
C88 C 0.3416(3) 1.0095(2) 0.29193(17) 0.0640 1.0000 Uani . . . . . .
C89 C 0.3889(3) 1.0890(2) 0.32311(18) 0.0683 1.0000 Uani . . . . . .
C90 C 0.4652(3) 1.1033(2) 0.37865(18) 0.0675 1.0000 Uani . . . . . .
C91 C 0.4928(2) 1.0346(2) 0.39979(17) 0.0584 1.0000 Uani . . . . . .
C92 C 0.1409(3) 0.2087(3) 0.3316(2) 0.0938 1.0000 Uani . . . . . .
C93 C 0.3697(3) 0.9466(2) -0.01111(17) 0.0703 1.0000 Uani . . . . . .
Cl1 Cl -0.02836(11) 0.05081(7) 0.27931(8) 0.1206 1.0000 Uani . . . . . .
Cl2 Cl 0.23664(10) 1.04779(7) -0.07914(5) 0.1018 1.0000 Uani . . . . . .
H41 H 0.7099 1.0424 0.5572 0.0667 1.0000 Uiso R . . . . .
H51 H 0.8838 1.0640 0.5988 0.0729 1.0000 Uiso R . . . . .
H61 H 0.9719 0.9748 0.5610 0.0782 1.0000 Uiso R . . . . .
H71 H 0.8841 0.8600 0.4849 0.0690 1.0000 Uiso R . . . . .
H111 H 0.4339 0.9343 0.1063 0.0767 1.0000 Uiso R . . . . .
H121 H 0.1981 0.3686 0.2519 0.0789 1.0000 Uiso R . . . . .
H131 H 0.6754 0.2832 0.3419 0.0727 1.0000 Uiso R . . . . .
H141 H 0.5634 0.3420 0.2840 0.0667 1.0000 Uiso R . . . . .
H181 H 0.2100 0.2797 0.0741 0.0781 1.0000 Uiso R . . . . .
H191 H 0.0505 0.2488 0.0073 0.0848 1.0000 Uiso R . . . . .
H201 H -0.0202 0.3561 -0.0236 0.0791 1.0000 Uiso R . . . . .
H202 H 0.3454 0.3121 0.2215 0.1133 0.5000 Uiso R . . . . .
H211 H 0.0713 0.4865 0.0200 0.0672 1.0000 Uiso R . . . . .
H251 H -0.0410 0.7013 0.4328 0.0591 1.0000 Uiso R . . . . .
H261 H -0.0181 0.7506 0.5394 0.0625 1.0000 Uiso R . . . . .
H271 H 0.1440 0.8191 0.5991 0.0629 1.0000 Uiso R . . . . .
H281 H 0.2843 0.8322 0.5510 0.0586 1.0000 Uiso R . . . . .
H321 H 0.1417 0.8849 0.0049 0.0747 1.0000 Uiso R . . . . .
H331 H 0.0599 0.9796 0.0375 0.0847 1.0000 Uiso R . . . . .
H341 H 0.0367 0.9998 0.1407 0.0874 1.0000 Uiso R . . . . .
H351 H 0.0841 0.9120 0.2147 0.0758 1.0000 Uiso R . . . . .
H381 H 0.2376 0.5889 0.4022 0.0599 1.0000 Uiso R . . . . .
H391 H 0.1209 0.5446 0.4639 0.0673 1.0000 Uiso R . . . . .
H401 H 0.0151 0.4154 0.4376 0.0727 1.0000 Uiso R . . . . .
H411 H 0.0219 0.3284 0.3501 0.0727 1.0000 Uiso R . . . . .
H461 H -0.1348 0.0877 0.1724 0.1240 1.0000 Uiso R . . . . .
H471 H -0.1195 0.1995 0.1172 0.1243 1.0000 Uiso R . . . . .
H481 H 0.0020 0.3257 0.1649 0.1036 1.0000 Uiso R . . . . .
H511 H 0.6369 0.9257 0.2996 0.0693 1.0000 Uiso R . . . . .
H521 H 0.7418 1.0575 0.3276 0.0827 1.0000 Uiso R . . . . .
H531 H 0.7174 1.1542 0.2610 0.0863 1.0000 Uiso R . . . . .
H541 H 0.5861 1.1253 0.1720 0.0814 1.0000 Uiso R . . . . .
H591 H 0.2293 1.1599 0.0215 0.0925 1.0000 Uiso R . . . . .
H601 H 0.3042 1.1922 0.1302 0.0886 1.0000 Uiso R . . . . .
H611 H 0.4036 1.1124 0.1783 0.0841 1.0000 Uiso R . . . . .
H621 H 0.6403 0.7851 0.2541 0.0943 1.0000 Uiso R . . . . .
H631 H 0.7180 0.8579 0.1817 0.1071 1.0000 Uiso R . . . . .
H641 H 0.8825 0.8456 0.1709 0.1033 1.0000 Uiso R . . . . .
H651 H 0.9513 0.7560 0.2288 0.1051 1.0000 Uiso R . . . . .
H661 H 0.8638 0.6840 0.2979 0.0899 1.0000 Uiso R . . . . .
H671 H 0.4545 0.6239 0.4177 0.0742 1.0000 Uiso R . . . . .
H681 H 0.4052 0.6227 0.5154 0.0881 1.0000 Uiso R . . . . .
H691 H 0.5156 0.6077 0.6034 0.0908 1.0000 Uiso R . . . . .
H701 H 0.6784 0.6015 0.5943 0.0881 1.0000 Uiso R . . . . .
H711 H 0.7254 0.6103 0.4960 0.0742 1.0000 Uiso R . . . . .
H721 H -0.0173 0.5775 0.3228 0.0711 1.0000 Uiso R . . . . .
H731 H -0.1478 0.4636 0.2688 0.0851 1.0000 Uiso R . . . . .
H741 H -0.1594 0.4248 0.1585 0.1060 1.0000 Uiso R . . . . .
H751 H -0.0240 0.4878 0.1108 0.1098 1.0000 Uiso R . . . . .
H761 H 0.1026 0.5973 0.1711 0.0847 1.0000 Uiso R . . . . .
H771 H 0.2354 0.7082 -0.0335 0.0940 1.0000 Uiso R . . . . .
H781 H 0.3006 0.7068 -0.1270 0.1121 1.0000 Uiso R . . . . .
H791 H 0.4756 0.7220 -0.1153 0.1173 1.0000 Uiso R . . . . .
H801 H 0.5742 0.7341 -0.0166 0.1150 1.0000 Uiso R . . . . .
H811 H 0.5020 0.7355 0.0746 0.0936 1.0000 Uiso R . . . . .
H821 H 0.4981 0.4248 0.0716 0.1165 1.0000 Uiso R . . . . .
H831 H 0.6398 0.4541 0.0194 0.1224 1.0000 Uiso R . . . . .
H841 H 0.7637 0.5805 0.0455 0.0988 1.0000 Uiso R . . . . .
H851 H 0.7263 0.6905 0.1065 0.1083 1.0000 Uiso R . . . . .
H861 H 0.5843 0.6539 0.1551 0.0993 1.0000 Uiso R . . . . .
H871 H 0.3427 0.8925 0.2981 0.0669 1.0000 Uiso R . . . . .
H881 H 0.2913 0.9992 0.2546 0.0770 1.0000 Uiso R . . . . .
H891 H 0.3689 1.1329 0.3067 0.0822 1.0000 Uiso R . . . . .
H901 H 0.4965 1.1562 0.4003 0.0808 1.0000 Uiso R . . . . .
H911 H 0.5462 1.0440 0.4363 0.0702 1.0000 Uiso R . . . . .
H921 H 0.1466 0.1526 0.3329 0.1423 1.0000 Uiso R . . . . .
H922 H 0.2082 0.2450 0.3301 0.1421 1.0000 Uiso R . . . . .
H923 H 0.1171 0.2281 0.3697 0.1424 1.0000 Uiso R . . . . .
H931 H 0.3614 0.9572 -0.0546 0.1053 1.0000 Uiso R . . . . .
H932 H 0.3198 0.8963 -0.0080 0.1052 1.0000 Uiso R . . . . .
H933 H 0.4375 0.9422 0.0033 0.1054 1.0000 Uiso R . . . . .
H934 H 0.3970 0.3222 0.2716 0.1133 0.5000 Uiso R . . . . .
H935 H 0.8535 0.5068 0.4256 0.0622 1.0000 Uiso R . . . . .
H936 H 0.8230 0.3670 0.4136 0.0715 1.0000 Uiso R . . . . .

loop_
_atom_site_aniso_label
_atom_site_aniso_U_11
_atom_site_aniso_U_22
_atom_site_aniso_U_33
_atom_site_aniso_U_23
_atom_site_aniso_U_13
_atom_site_aniso_U_12
Mn1 0.02965(18) 0.0471(2) 0.0459(2) 0.01213(18) 0.00513(16) 0.01839(17)
Mn2 0.0422(2) 0.0464(2) 0.0430(2) 0.00345(18) -0.00153(17) 0.02191(18)
Mn3 0.0384(2) 0.0438(2) 0.0422(2) 0.01622(18) -0.00047(17) 0.00859(17)
Mn4 0.02699(17) 0.0565(3) 0.0448(2) 0.00859(19) 0.00727(16) 0.01016(17)
Mn5 0.02665(18) 0.0504(2) 0.0602(3) -0.0048(2) 0.00583(17) 0.01140(17)
Mn6 0.02610(16) 0.0399(2) 0.0394(2) 0.01137(16) 0.00663(14) 0.01286(15)
N1 0.0291(10) 0.0463(13) 0.0499(13) 0.0073(10) 0.0054(9) 0.0131(9)
N2 0.0352(10) 0.0499(13) 0.0407(12) 0.0139(10) 0.0075(9) 0.0205(10)
N3 0.0353(10) 0.0463(13) 0.0378(12) 0.0090(10) 0.0011(9) 0.0145(9)
N4 0.0261(9) 0.0465(13) 0.0482(13) 0.0035(10) 0.0106(9) 0.0109(9)
N5 0.0315(10) 0.0439(12) 0.0465(13) 0.0165(10) 0.0011(9) 0.0110(9)
N6 0.0436(13) 0.0614(16) 0.0507(14) 0.0174(12) 0.0063(11) 0.0140(11)
N7 0.0345(11) 0.0622(16) 0.0470(14) 0.0076(12) 0.0077(10) 0.0079(11)
N8 0.0632(17) 0.0592(17) 0.0534(16) 0.0142(13) 0.0057(13) 0.0029(13)
N9 0.0689(18) 0.071(2) 0.0652(19) -0.0047(15) 0.0147(15) 0.0196(16)
N10 0.0392(12) 0.0508(14) 0.0601(16) 0.0022(12) 0.0084(11) 0.0105(11)
N11 0.0770(19) 0.0491(15) 0.0600(17) 0.0147(13) 0.0023(14) 0.0130(14)
N12 0.0638(17) 0.0513(16) 0.0750(19) 0.0052(14) 0.0239(15) -0.0028(13)
N13 0.0417(12) 0.0630(16) 0.0651(16) 0.0238(13) 0.0138(11) 0.0205(12)
O1 0.0289(8) 0.0467(11) 0.0521(11) 0.0086(9) 0.0021(7) 0.0143(8)
O2 0.0286(8) 0.0450(10) 0.0425(10) 0.0102(8) 0.0055(7) 0.0154(7)
O3 0.0301(9) 0.0608(13) 0.0726(14) -0.0134(11) 0.0006(9) 0.0121(9)
O4 0.0443(10) 0.0465(11) 0.0524(12) 0.0067(9) 0.0001(9) 0.0210(9)
O5 0.0314(8) 0.0451(10) 0.0407(10) 0.0105(8) 0.0024(7) 0.0176(7)
O6 0.0354(9) 0.0515(11) 0.0534(11) 0.0140(9) 0.0042(8) 0.0222(8)
O7 0.0412(10) 0.0431(10) 0.0506(11) 0.0124(9) -0.0041(8) 0.0108(8)
O8 0.0346(9) 0.0413(10) 0.0402(10) 0.0109(8) 0.0017(7) 0.0104(8)
O9 0.0532(11) 0.0492(11) 0.0525(12) 0.0009(9) -0.0076(9) 0.0238(9)
O10 0.0331(9) 0.0521(11) 0.0508(11) -0.0013(9) 0.0057(8) 0.0112(8)
O11 0.0252(8) 0.0483(11) 0.0508(11) 0.0011(8) 0.0106(7) 0.0097(7)
O12 0.0304(9) 0.0692(14) 0.0518(12) 0.0031(10) 0.0095(8) 0.0068(9)
O13 0.0352(9) 0.0607(13) 0.0565(12) 0.0141(10) 0.0089(9) 0.0183(9)
O14 0.0267(8) 0.0473(10) 0.0452(10) 0.0157(8) 0.0047(7) 0.0135(7)
O15 0.0504(11) 0.0561(12) 0.0489(12) 0.0180(10) -0.0067(9) 0.0139(10)
O16 0.0474(11) 0.0487(11) 0.0498(12) 0.0078(9) 0.0087(9) 0.0116(9)
O17 0.0406(9) 0.0457(11) 0.0455(11) 0.0139(9) 0.0090(8) 0.0102(8)
O18 0.0478(11) 0.0449(11) 0.0468(11) 0.0157(9) 0.0022(9) 0.0057(9)
O19 0.0365(9) 0.0465(11) 0.0452(11) 0.0146(8) 0.0059(8) 0.0108(8)
O20 0.061(3) 0.073(4) 0.144(5) 0.006(3) 0.012(3) 0.005(3)
C1 0.0291(11) 0.0483(15) 0.0506(16) 0.0122(12) 0.0066(11) 0.0135(11)
C2 0.0321(12) 0.0472(16) 0.0541(17) 0.0073(13) 0.0029(11) 0.0090(11)
C3 0.0329(13) 0.0496(17) 0.0595(18) 0.0023(14) 0.0030(12) 0.0095(12)
C4 0.0370(14) 0.0555(18) 0.067(2) 0.0000(15) 0.0023(13) 0.0092(13)
C5 0.0385(15) 0.0586(19) 0.071(2) -0.0063(16) -0.0017(14) 0.0051(14)
C6 0.0371(15) 0.067(2) 0.078(2) -0.0039(18) -0.0050(15) 0.0080(14)
C7 0.0364(14) 0.063(2) 0.068(2) 0.0013(16) -0.0005(13) 0.0162(14)
C8 0.0373(13) 0.0511(16) 0.0448(15) 0.0095(12) 0.0051(11) 0.0198(12)
C9 0.0446(14) 0.0505(16) 0.0492(16) 0.0125(13) 0.0070(12) 0.0230(13)
C10 0.0381(13) 0.0545(17) 0.0481(16) 0.0135(13) 0.0050(11) 0.0229(12)
C11 0.0449(15) 0.0585(18) 0.0547(18) 0.0124(14) 0.0006(13) 0.0240(14)
C12 0.0575(18) 0.0567(19) 0.064(2) 0.0143(15) -0.0018(15) 0.0275(15)
C13 0.0602(19) 0.0577(19) 0.066(2) 0.0151(16) 0.0002(16) 0.0272(16)
C14 0.0511(16) 0.0583(19) 0.0587(19) 0.0109(15) 0.0031(14) 0.0234(14)
C15 0.0359(12) 0.0454(15) 0.0439(15) 0.0092(12) 0.0031(11) 0.0131(11)
C16 0.0389(13) 0.0476(16) 0.0501(16) 0.0055(13) -0.0002(12) 0.0132(12)
C17 0.0484(16) 0.0482(17) 0.0524(17) 0.0014(13) -0.0011(13) 0.0156(13)
C18 0.0610(19) 0.0534(19) 0.070(2) 0.0015(16) -0.0114(16) 0.0201(16)
C19 0.065(2) 0.052(2) 0.079(2) -0.0052(17) -0.0122(18) 0.0112(16)
C20 0.0492(17) 0.057(2) 0.077(2) -0.0007(17) -0.0123(16) 0.0103(15)
C21 0.0425(15) 0.0483(17) 0.069(2) 0.0036(15) -0.0065(14) 0.0122(13)
C22 0.0300(12) 0.0446(15) 0.0509(16) 0.0053(12) 0.0092(11) 0.0112(11)
C23 0.0334(12) 0.0458(15) 0.0495(16) 0.0072(12) 0.0114(11) 0.0092(11)
C24 0.0352(13) 0.0523(17) 0.0491(16) 0.0091(13) 0.0108(11) 0.0103(12)
C25 0.0359(13) 0.0583(18) 0.0527(17) 0.0079(14) 0.0119(12) 0.0087(13)
C26 0.0442(15) 0.0604(19) 0.0558(18) 0.0102(15) 0.0194(13) 0.0118(14)
C27 0.0480(16) 0.0563(18) 0.0527(18) 0.0047(14) 0.0176(13) 0.0073(14)
C28 0.0400(14) 0.0533(17) 0.0513(17) 0.0047(13) 0.0102(12) 0.0060(13)
C29 0.0342(13) 0.0493(16) 0.0554(17) 0.0133(13) 0.0012(12) 0.0137(12)
C30 0.0388(14) 0.0522(17) 0.065(2) 0.0213(15) 0.0000(13) 0.0120(13)
C31 0.0408(15) 0.0550(18) 0.063(2) 0.0198(15) -0.0077(13) 0.0100(13)
C32 0.0486(17) 0.064(2) 0.071(2) 0.0283(17) -0.0050(15) 0.0121(15)
C33 0.0552(19) 0.069(2) 0.088(3) 0.035(2) -0.0018(18) 0.0196(17)
C34 0.058(2) 0.072(2) 0.094(3) 0.032(2) 0.0061(19) 0.0294(18)
C35 0.0507(17) 0.065(2) 0.078(2) 0.0262(18) 0.0074(16) 0.0230(16)
C36 0.0376(13) 0.0449(16) 0.0428(15) 0.0130(12) 0.0032(11) 0.0103(11)
C37 0.0397(14) 0.0471(16) 0.0506(16) 0.0162(13) 0.0090(12) 0.0087(12)
C38 0.0459(15) 0.0499(17) 0.0547(18) 0.0178(14) 0.0106(13) 0.0106(13)
C39 0.0537(17) 0.0595(19) 0.0549(18) 0.0175(15) 0.0138(14) 0.0120(15)
C40 0.0558(18) 0.064(2) 0.065(2) 0.0236(17) 0.0215(16) 0.0110(16)
C41 0.0562(18) 0.0521(19) 0.071(2) 0.0169(16) 0.0167(16) 0.0011(15)
C42 0.0508(16) 0.0502(17) 0.0587(19) 0.0120(15) 0.0140(14) 0.0073(14)
C43 0.071(2) 0.060(2) 0.084(3) 0.005(2) 0.020(2) 0.0028(18)
C44 0.076(3) 0.066(2) 0.093(3) 0.004(2) 0.022(2) 0.001(2)
C45 0.097(3) 0.061(2) 0.112(4) -0.003(2) 0.031(3) -0.004(2)
C46 0.096(3) 0.077(3) 0.114(4) -0.007(3) 0.019(3) -0.007(3)
C47 0.095(3) 0.091(3) 0.101(4) -0.003(3) 0.005(3) 0.002(3)
C48 0.085(3) 0.069(3) 0.090(3) 0.002(2) 0.010(2) 0.006(2)
C49 0.0378(13) 0.0476(16) 0.0451(16) 0.0116(12) 0.0069(11) 0.0096(12)
C50 0.0482(15) 0.0492(17) 0.0501(17) 0.0099(13) 0.0097(13) 0.0070(13)
C51 0.0555(18) 0.0571(19) 0.0541(18) 0.0089(15) 0.0082(14) 0.0062(15)
C52 0.064(2) 0.064(2) 0.064(2) 0.0024(18) 0.0055(17) -0.0026(17)
C53 0.069(2) 0.057(2) 0.073(2) 0.0035(18) 0.0117(19) -0.0055(17)
C54 0.075(2) 0.0511(19) 0.069(2) 0.0118(17) 0.0128(18) 0.0031(17)
C55 0.066(2) 0.0501(18) 0.0582(19) 0.0145(15) 0.0114(16) 0.0106(15)
C56 0.072(2) 0.0535(19) 0.066(2) 0.0252(17) 0.0125(17) 0.0165(16)
C57 0.072(2) 0.0541(19) 0.061(2) 0.0226(16) 0.0048(17) 0.0120(16)
C58 0.086(3) 0.060(2) 0.070(2) 0.0217(18) -0.0006(19) 0.0171(19)
C59 0.091(3) 0.062(2) 0.078(3) 0.019(2) -0.001(2) 0.031(2)
C60 0.095(3) 0.057(2) 0.074(2) 0.0198(18) 0.011(2) 0.037(2)
C61 0.091(3) 0.059(2) 0.062(2) 0.0210(17) 0.0109(19) 0.0253(19)
C62 0.059(2) 0.097(3) 0.099(3) 0.053(2) 0.035(2) 0.034(2)
C63 0.074(3) 0.110(3) 0.104(3) 0.057(3) 0.037(2) 0.038(2)
C64 0.063(2) 0.107(3) 0.102(3) 0.053(3) 0.033(2) 0.025(2)
C65 0.054(2) 0.118(3) 0.110(3) 0.056(3) 0.033(2) 0.031(2)
C66 0.0505(18) 0.098(3) 0.088(3) 0.042(2) 0.0224(18) 0.0303(19)
C67 0.0495(17) 0.080(2) 0.0546(19) 0.0208(17) 0.0082(14) 0.0134(16)
C68 0.057(2) 0.102(3) 0.061(2) 0.020(2) 0.0130(17) 0.016(2)
C69 0.071(2) 0.098(3) 0.058(2) 0.018(2) 0.0150(18) 0.019(2)
C70 0.070(2) 0.090(3) 0.059(2) 0.0246(19) 0.0027(18) 0.023(2)
C71 0.0545(18) 0.074(2) 0.058(2) 0.0220(17) 0.0054(15) 0.0202(16)
C72 0.0468(16) 0.072(2) 0.0527(18) 0.0066(16) 0.0111(14) 0.0030(15)
C73 0.0504(18) 0.082(3) 0.066(2) 0.0036(19) 0.0160(16) -0.0103(17)
C74 0.063(2) 0.103(3) 0.069(2) -0.011(2) 0.0165(19) -0.024(2)
C75 0.074(3) 0.107(3) 0.065(2) -0.013(2) 0.019(2) -0.024(2)
C76 0.0517(18) 0.087(3) 0.059(2) -0.0014(19) 0.0159(16) -0.0078(17)
C77 0.086(3) 0.080(3) 0.058(2) 0.0155(19) 0.008(2) 0.005(2)
C78 0.101(3) 0.100(3) 0.065(3) 0.015(2) 0.006(2) 0.008(3)
C79 0.099(3) 0.104(3) 0.071(3) 0.016(2) 0.020(3) -0.009(3)
C80 0.084(3) 0.105(3) 0.081(3) 0.007(3) 0.017(2) -0.003(3)
C81 0.071(2) 0.085(3) 0.065(2) 0.008(2) 0.0095(19) 0.001(2)
C82 0.080(3) 0.080(3) 0.091(3) -0.005(2) 0.040(2) 0.025(2)
C83 0.089(3) 0.088(3) 0.093(3) 0.000(2) 0.047(2) 0.030(2)
C84 0.074(3) 0.102(3) 0.096(3) -0.007(3) 0.029(2) 0.019(2)
C85 0.084(3) 0.099(3) 0.080(3) -0.001(2) 0.030(2) 0.014(2)
C86 0.078(3) 0.088(3) 0.077(3) -0.006(2) 0.026(2) 0.015(2)
C87 0.0495(16) 0.0521(18) 0.064(2) 0.0032(15) 0.0084(14) 0.0131(14)
C88 0.0598(19) 0.057(2) 0.071(2) 0.0057(17) 0.0054(16) 0.0162(16)
C89 0.068(2) 0.057(2) 0.078(2) 0.0102(18) 0.0074(18) 0.0195(17)
C90 0.064(2) 0.056(2) 0.076(2) 0.0021(17) 0.0074(18) 0.0118(17)
C91 0.0483(16) 0.0549(19) 0.067(2) -0.0001(16) 0.0086(15) 0.0094(14)
C92 0.095(3) 0.075(3) 0.105(4) 0.008(2) 0.021(3) 0.013(2)
C93 0.077(2) 0.063(2) 0.064(2) 0.0175(18) 0.0069(18) 0.0090(18)
Cl1 0.1297(11) 0.0693(7) 0.1547(13) 0.0069(7) 0.0557(10) -0.0046(7)
Cl2 0.1239(9) 0.0824(7) 0.0824(7) 0.0299(6) -0.0303(6) 0.0269(6)

loop_
_atom_type_symbol
_atom_type_scat_dispersion_real
_atom_type_scat_dispersion_imag
_atom_type_scat_Cromer_Mann_a1
_atom_type_scat_Cromer_Mann_b1
_atom_type_scat_Cromer_Mann_a2
_atom_type_scat_Cromer_Mann_b2
_atom_type_scat_Cromer_Mann_a3
_atom_type_scat_Cromer_Mann_b3
_atom_type_scat_Cromer_Mann_a4
_atom_type_scat_Cromer_Mann_b4
_atom_type_scat_Cromer_Mann_c
_atom_type_scat_source
C 0.0033 0.0016 2.3100 20.8439 1.0200 10.2075 1.5886 0.5687 0.8650 51.6512 0.2156 'International Tables Vol C 4.2.6.8 and 6.1.1.4'
H 0.0000 0.0000 0.4930 10.5109 0.3229 26.1257 0.1402 3.1424 0.0408 57.7998 0.0030 'International Tables Vol C 4.2.6.8 and 6.1.1.4'
N 0.0061 0.0033 12.2126 0.0057 3.1322 9.8933 2.0125 28.9975 1.1663 0.5826 -11.5290 'International Tables Vol C 4.2.6.8 and 6.1.1.4'
O 0.0106 0.0060 3.0485 13.2771 2.2868 5.7011 1.5463 0.3239 0.8670 32.9089 0.2508 'International Tables Vol C 4.2.6.8 and 6.1.1.4'
Cl 0.1484 0.1585 11.4604 0.0104 7.1964 1.1662 6.2556 18.5194 1.6455 47.7784 -9.5574 'International Tables Vol C 4.2.6.8 and 6.1.1.4'
Mn 0.3368 0.7283 11.2819 5.3409 7.3573 0.3432 3.0193 17.8674 2.2441 83.7543 1.0896 'International Tables Vol C 4.2.6.8 and 6.1.1.4'

loop_
_geom_angle_atom_site_label_1
_geom_angle_site_symmetry_1
_geom_angle_atom_site_label_2
_geom_angle_site_symmetry_2
_geom_angle_atom_site_label_3
_geom_angle_site_symmetry_3
_geom_angle
_geom_angle_publ_flag
N2 . Mn1 . N6 . 96.46(9) yes
N2 . Mn1 . N13 . 93.50(9) yes
N6 . Mn1 . N13 . 169.79(9) yes
N2 . Mn1 . O1 . 172.99(8) yes
N6 . Mn1 . O1 . 84.64(8) yes
N13 . Mn1 . O1 . 85.20(9) yes
N2 . Mn1 . O2 . 90.66(8) yes
N6 . Mn1 . O2 . 85.95(8) yes
N13 . Mn1 . O2 . 91.70(8) yes
O1 . Mn1 . O2 . 82.50(7) yes
N2 . Mn1 . O6 . 89.91(8) yes
N6 . Mn1 . O6 . 90.21(8) yes
N13 . Mn1 . O6 . 92.06(8) yes
O1 . Mn1 . O6 . 97.02(8) yes
O2 . Mn1 . O6 . 176.15(8) yes
N3 . Mn2 . N9 . 90.50(10) yes
N3 . Mn2 . O4 . 174.18(9) yes
N9 . Mn2 . O4 . 86.37(10) yes
N3 . Mn2 . O5 . 92.14(8) yes
N9 . Mn2 . O5 . 85.15(9) yes
O4 . Mn2 . O5 . 82.71(7) yes
N3 . Mn2 . O9 . 91.40(9) yes
N9 . Mn2 . O9 . 93.47(10) yes
O4 . Mn2 . O9 . 93.69(8) yes
O5 . Mn2 . O9 . 176.22(8) yes
N3 . Mn2 . O16 . 92.92(8) yes
N9 . Mn2 . O16 . 175.12(9) yes
O4 . Mn2 . O16 . 89.91(8) yes
O5 . Mn2 . O16 . 91.24(7) yes
O9 . Mn2 . O16 . 89.92(9) yes
N5 . Mn3 . N8 . 173.03(10) yes
N5 . Mn3 . O7 . 97.90(8) yes
N8 . Mn3 . O7 . 87.10(9) yes
N5 . Mn3 . O8 . 92.02(8) yes
N8 . Mn3 . O8 . 93.67(9) yes
O7 . Mn3 . O8 . 79.45(7) yes
N5 . Mn3 . O15 . 87.32(9) yes
N8 . Mn3 . O15 . 87.24(10) yes
O7 . Mn3 . O15 . 97.16(8) yes
O8 . Mn3 . O15 . 176.44(8) yes
N5 . Mn3 . O18 . 92.61(8) yes
N8 . Mn3 . O18 . 83.59(9) yes
O7 . Mn3 . O18 . 163.80(8) yes
O8 . Mn3 . O18 . 87.93(7) yes
O15 . Mn3 . O18 . 95.60(8) yes
N4 . Mn4 . N7 . 154.19(9) yes
N4 . Mn4 . O12 . 88.12(8) yes
N7 . Mn4 . O12 . 87.31(9) yes
N4 . Mn4 . O13 . 106.32(9) yes
N7 . Mn4 . O13 . 99.49(9) yes
O12 . Mn4 . O13 . 99.23(9) yes
N4 . Mn4 . O14 . 94.18(8) yes
N7 . Mn4 . O14 . 91.05(9) yes
O12 . Mn4 . O14 . 177.49(8) yes
O13 . Mn4 . O14 . 79.15(7) yes
N1 . Mn5 . N10 . 129.87(9) yes
N1 . Mn5 . O3 . 89.53(9) yes
N10 . Mn5 . O3 . 90.67(10) yes
N1 . Mn5 . O10 . 132.17(9) yes
N10 . Mn5 . O10 . 97.69(9) yes
O3 . Mn5 . O10 . 95.36(9) yes
N1 . Mn5 . O11 . 91.10(8) yes
N10 . Mn5 . O11 . 93.03(9) yes
O3 . Mn5 . O11 . 174.61(10) yes
O10 . Mn5 . O11 . 80.26(7) yes
O2 . Mn6 . O5 . 75.63(6) yes
O2 . Mn6 . O8 . 134.50(6) yes
O5 . Mn6 . O8 . 73.29(6) yes
O2 . Mn6 . O11 . 74.59(6) yes
O5 . Mn6 . O11 . 144.05(6) yes
O8 . Mn6 . O11 . 142.65(6) yes
O2 . Mn6 . O14 . 150.57(6) yes
O5 . Mn6 . O14 . 129.95(6) yes
O8 . Mn6 . O14 . 73.47(6) yes
O11 . Mn6 . O14 . 76.14(6) yes
O2 . Mn6 . O17 . 100.49(6) yes
O5 . Mn6 . O17 . 84.36(7) yes
O8 . Mn6 . O17 . 108.53(7) yes
O11 . Mn6 . O17 . 81.73(7) yes
O14 . Mn6 . O17 . 72.13(6) yes
O2 . Mn6 . O19 . 81.36(6) yes
O5 . Mn6 . O19 . 115.09(7) yes
O8 . Mn6 . O19 . 82.67(7) yes
O11 . Mn6 . O19 . 79.65(7) yes
O14 . Mn6 . O19 . 96.41(6) yes
O17 . Mn6 . O19 . 160.06(7) yes
Mn5 . N1 . O2 . 118.00(13) yes
Mn5 . N1 . C1 . 128.32(19) yes
O2 . N1 . C1 . 112.3(2) yes
Mn1 . N2 . O5 . 116.76(15) yes
Mn1 . N2 . C8 . 130.31(17) yes
O5 . N2 . C8 . 112.5(2) yes
Mn2 . N3 . O8 . 116.23(13) yes
Mn2 . N3 . C15 . 128.55(19) yes
O8 . N3 . C15 . 115.0(2) yes
Mn4 . N4 . O11 . 115.56(15) yes
Mn4 . N4 . C22 . 131.34(17) yes
O11 . N4 . C22 . 112.87(19) yes
Mn3 . N5 . O14 . 115.33(15) yes
Mn3 . N5 . C29 . 132.40(19) yes
O14 . N5 . C29 . 112.0(2) yes
Mn1 . N6 . C67 . 123.2(2) yes
Mn1 . N6 . C71 . 117.9(2) yes
C67 . N6 . C71 . 117.2(3) yes
Mn4 . N7 . C72 . 121.6(2) yes
Mn4 . N7 . C76 . 122.3(2) yes
C72 . N7 . C76 . 116.2(3) yes
Mn3 . N8 . C77 . 120.9(3) yes
Mn3 . N8 . C81 . 121.5(2) yes
C77 . N8 . C81 . 117.4(3) yes
Mn2 . N9 . C82 . 121.7(3) yes
Mn2 . N9 . C86 . 121.7(2) yes
C82 . N9 . C86 . 116.6(3) yes
Mn5 . N10 . C87 . 122.4(2) yes
Mn5 . N10 . C91 . 121.0(2) yes
C87 . N10 . C91 . 116.6(3) yes
C55 . N11 . C56 . 127.8(3) yes
C55 . N11 . H111 . 116.6 no
C56 . N11 . H111 . 115.4 no
C42 . N12 . C43 . 124.7(3) yes
C42 . N12 . H121 . 117.8 no
C43 . N12 . H121 . 117.4 no
Mn1 . N13 . C62 . 121.1(2) yes
Mn1 . N13 . C66 . 122.2(2) yes
C62 . N13 . C66 . 115.4(3) yes
Mn1 . O1 . C1 . 112.32(15) yes
Mn6 . O2 . N1 . 123.46(12) yes
Mn6 . O2 . Mn1 . 124.54(9) yes
N1 . O2 . Mn1 . 111.98(12) yes
Mn5 . O3 . C3 . 134.06(19) yes
Mn2 . O4 . C8 . 110.71(16) yes
Mn6 . O5 . N2 . 123.14(13) yes
Mn6 . O5 . Mn2 . 114.54(7) yes
N2 . O5 . Mn2 . 111.94(13) yes
Mn1 . O6 . C10 . 127.11(16) yes
Mn3 . O7 . C15 . 109.94(15) yes
N3 . O8 . Mn6 . 110.26(12) yes
N3 . O8 . Mn3 . 114.80(12) yes
Mn6 . O8 . Mn3 . 114.57(8) yes
Mn2 . O9 . C17 . 127.84(18) yes
Mn5 . O10 . C22 . 110.99(17) yes
Mn6 . O11 . N4 . 120.92(13) yes
Mn6 . O11 . Mn5 . 124.24(8) yes
N4 . O11 . Mn5 . 113.68(14) yes
Mn4 . O12 . C24 . 135.02(17) yes
Mn4 . O13 . C29 . 110.28(17) yes
Mn6 . O14 . N5 . 114.83(12) yes
Mn6 . O14 . Mn4 . 117.12(8) yes
N5 . O14 . Mn4 . 116.06(13) yes
Mn3 . O15 . C31 . 129.95(19) yes
Mn2 . O16 . C36 . 131.63(18) yes
Mn6 . O17 . C36 . 136.45(18) yes
Mn3 . O18 . C49 . 131.28(17) yes
Mn6 . O19 . C49 . 142.31(18) yes
H202 . O20 . H934 . 86.2 no
N1 . C1 . O1 . 120.0(2) yes
N1 . C1 . C2 . 120.8(2) yes
O1 . C1 . C2 . 119.2(2) yes
C1 . C2 . C3 . 123.4(2) yes
C1 . C2 . C7 . 117.5(3) yes
C3 . C2 . C7 . 119.1(3) yes
C2 . C3 . O3 . 122.3(3) yes
C2 . C3 . C4 . 120.6(2) yes
O3 . C3 . C4 . 117.1(3) yes
C3 . C4 . C5 . 119.6(3) yes
C3 . C4 . H41 . 120.0 no
C5 . C4 . H41 . 120.4 no
C4 . C5 . C6 . 120.2(3) yes
C4 . C5 . H51 . 119.5 no
C6 . C5 . H51 . 120.3 no
C5 . C6 . C7 . 120.7(3) yes
C5 . C6 . H61 . 119.8 no
C7 . C6 . H61 . 119.5 no
C2 . C7 . C6 . 119.9(3) yes
C2 . C7 . H71 . 119.4 no
C6 . C7 . H71 . 120.7 no
N2 . C8 . O4 . 121.8(2) yes
N2 . C8 . C9 . 119.5(2) yes
O4 . C8 . C9 . 118.7(2) yes
C8 . C9 . C10 . 122.2(2) yes
C8 . C9 . C14 . 116.9(3) yes
C10 . C9 . C14 . 120.9(2) yes
C9 . C10 . O6 . 124.5(2) yes
C9 . C10 . C11 . 116.7(3) yes
O6 . C10 . C11 . 118.7(3) yes
C10 . C11 . C12 . 122.0(3) yes
C10 . C11 . H935 . 118.9 no
C12 . C11 . H935 . 119.0 no
C11 . C12 . C13 . 120.9(3) yes
C11 . C12 . H936 . 120.2 no
C13 . C12 . H936 . 118.9 no
C12 . C13 . C14 . 119.4(3) yes
C12 . C13 . H131 . 122.2 no
C14 . C13 . H131 . 118.5 no
C9 . C14 . C13 . 120.0(3) yes
C9 . C14 . H141 . 120.9 no
C13 . C14 . H141 . 119.1 no
O7 . C15 . N3 . 120.7(2) yes
O7 . C15 . C16 . 118.7(2) yes
N3 . C15 . C16 . 120.6(2) yes
C15 . C16 . C17 . 123.5(2) yes
C15 . C16 . C21 . 117.0(2) yes
C17 . C16 . C21 . 119.4(3) yes
C16 . C17 . O9 . 123.9(3) yes
C16 . C17 . C18 . 117.8(3) yes
O9 . C17 . C18 . 118.2(3) yes
C17 . C18 . C19 . 123.5(3) yes
C17 . C18 . H181 . 118.4 no
C19 . C18 . H181 . 118.1 no
C18 . C19 . C20 . 118.8(3) yes
C18 . C19 . H191 . 120.9 no
C20 . C19 . H191 . 120.3 no
C19 . C20 . C21 . 118.1(3) yes
C19 . C20 . H201 . 120.6 no
C21 . C20 . H201 . 121.3 no
C16 . C21 . C20 . 122.3(3) yes
C16 . C21 . H211 . 119.1 no
C20 . C21 . H211 . 118.6 no
N4 . C22 . O10 . 120.1(2) yes
N4 . C22 . C23 . 120.5(2) yes
O10 . C22 . C23 . 119.4(2) yes
C22 . C23 . C24 . 122.4(2) yes
C22 . C23 . C28 . 119.2(2) yes
C24 . C23 . C28 . 118.5(2) yes
C23 . C24 . O12 . 122.4(2) yes
C23 . C24 . C25 . 118.6(3) yes
O12 . C24 . C25 . 118.9(2) yes
C24 . C25 . C26 . 121.1(3) yes
C24 . C25 . H251 . 119.0 no
C26 . C25 . H251 . 119.9 no
C25 . C26 . C27 . 121.3(3) yes
C25 . C26 . H261 . 119.5 no
C27 . C26 . H261 . 119.3 no
C26 . C27 . C28 . 119.0(3) yes
C26 . C27 . H271 . 121.1 no
C28 . C27 . H271 . 119.8 no
C23 . C28 . C27 . 121.5(3) yes
C23 . C28 . H281 . 118.7 no
C27 . C28 . H281 . 119.8 no
N5 . C29 . O13 . 121.8(2) yes
N5 . C29 . C30 . 118.6(3) yes
O13 . C29 . C30 . 119.5(3) yes
C29 . C30 . C31 . 121.4(3) yes
C29 . C30 . C35 . 117.3(3) yes
C31 . C30 . C35 . 121.3(3) yes
C30 . C31 . O15 . 126.4(3) yes
C30 . C31 . C32 . 117.7(3) yes
O15 . C31 . C32 . 115.9(3) yes
C31 . C32 . C33 . 119.7(3) yes
C31 . C32 . H321 . 119.5 no
C33 . C32 . H321 . 120.9 no
C32 . C33 . C34 . 122.5(3) yes
C32 . C33 . H331 . 118.5 no
C34 . C33 . H331 . 119.0 no
C33 . C34 . C35 . 118.3(4) yes
C33 . C34 . H341 . 120.6 no
C35 . C34 . H341 . 121.1 no
C34 . C35 . C30 . 120.5(4) yes
C34 . C35 . H351 . 119.7 no
C30 . C35 . H351 . 119.9 no
O17 . C36 . O16 . 124.7(3) yes
O17 . C36 . C37 . 115.9(3) yes
O16 . C36 . C37 . 119.4(2) yes
C36 . C37 . C38 . 118.0(3) yes
C36 . C37 . C42 . 123.3(3) yes
C38 . C37 . C42 . 118.7(3) yes
C37 . C38 . C39 . 123.1(3) yes
C37 . C38 . H381 . 118.6 no
C39 . C38 . H381 . 118.3 no
C38 . C39 . C40 . 118.5(3) yes
C38 . C39 . H391 . 121.3 no
C40 . C39 . H391 . 120.2 no
C39 . C40 . C41 . 121.8(3) yes
C39 . C40 . H401 . 119.4 no
C41 . C40 . H401 . 118.8 no
C40 . C41 . C42 . 120.1(3) yes
C40 . C41 . H411 . 119.9 no
C42 . C41 . H411 . 120.0 no
C41 . C42 . C37 . 117.9(3) yes
C41 . C42 . N12 . 120.8(3) yes
C37 . C42 . N12 . 121.3(3) yes
N12 . C43 . C44 . 118.7(4) yes
N12 . C43 . C48 . 118.9(4) yes
C44 . C43 . C48 . 122.4(4) yes
C43 . C44 . C45 . 116.3(4) yes
C43 . C44 . C92 . 123.8(4) yes
C45 . C44 . C92 . 119.9(4) yes
C44 . C45 . C46 . 122.8(5) yes
C44 . C45 . Cl1 . 122.8(4) yes
C46 . C45 . Cl1 . 114.2(4) yes
C45 . C46 . C47 . 119.2(4) yes
C45 . C46 . H461 . 121.2 no
C47 . C46 . H461 . 119.5 no
C46 . C47 . C48 . 120.4(5) yes
C46 . C47 . H471 . 119.1 no
C48 . C47 . H471 . 120.5 no
C47 . C48 . C43 . 118.6(4) yes
C47 . C48 . H481 . 121.2 no
C43 . C48 . H481 . 120.1 no
O18 . C49 . O19 . 122.9(3) yes
O18 . C49 . C50 . 117.9(2) yes
O19 . C49 . C50 . 119.2(2) yes
C49 . C50 . C51 . 117.7(3) yes
C49 . C50 . C55 . 123.0(3) yes
C51 . C50 . C55 . 119.3(3) yes
C50 . C51 . C52 . 121.7(3) yes
C50 . C51 . H511 . 118.7 no
C52 . C51 . H511 . 119.5 no
C51 . C52 . C53 . 118.1(3) yes
C51 . C52 . H521 . 120.5 no
C53 . C52 . H521 . 121.3 no
C52 . C53 . C54 . 122.8(3) yes
C52 . C53 . H531 . 118.2 no
C54 . C53 . H531 . 119.0 no
C53 . C54 . C55 . 121.3(3) yes
C53 . C54 . H541 . 119.8 no
C55 . C54 . H541 . 119.0 no
C50 . C55 . C54 . 116.8(3) yes
C50 . C55 . N11 . 120.8(3) yes
C54 . C55 . N11 . 122.3(3) yes
N11 . C56 . C57 . 117.0(3) yes
N11 . C56 . C61 . 120.5(3) yes
C57 . C56 . C61 . 122.4(3) yes
C56 . C57 . C58 . 114.1(3) yes
C56 . C57 . C93 . 122.5(3) yes
C58 . C57 . C93 . 123.4(3) yes
C57 . C58 . C59 . 123.5(3) yes
C57 . C58 . Cl2 . 117.4(3) yes
C59 . C58 . Cl2 . 119.0(3) yes
C58 . C59 . C60 . 120.8(3) yes
C58 . C59 . H591 . 119.7 no
C60 . C59 . H591 . 119.6 no
C59 . C60 . C61 . 119.1(4) yes
C59 . C60 . H601 . 121.1 no
C61 . C60 . H601 . 119.8 no
C60 . C61 . C56 . 120.1(3) yes
C60 . C61 . H611 . 118.3 no
C56 . C61 . H611 . 121.6 no
N13 . C62 . C63 . 125.8(3) yes
N13 . C62 . H621 . 117.2 no
C63 . C62 . H621 . 117.0 no
C62 . C63 . C64 . 117.3(4) yes
C62 . C63 . H631 . 120.6 no
C64 . C63 . H631 . 122.1 no
C63 . C64 . C65 . 118.3(4) yes
C63 . C64 . H641 . 121.5 no
C65 . C64 . H641 . 120.3 no
C64 . C65 . C66 . 120.2(3) yes
C64 . C65 . H651 . 120.1 no
C66 . C65 . H651 . 119.7 no
C65 . C66 . N13 . 122.9(3) yes
C65 . C66 . H661 . 118.9 no
N13 . C66 . H661 . 118.2 no
N6 . C67 . C68 . 124.3(3) yes
N6 . C67 . H671 . 116.5 no
C68 . C67 . H671 . 119.2 no
C67 . C68 . C69 . 119.1(4) yes
C67 . C68 . H681 . 121.5 no
C69 . C68 . H681 . 119.4 no
C68 . C69 . C70 . 118.6(4) yes
C68 . C69 . H691 . 120.4 no
C70 . C69 . H691 . 121.0 no
C69 . C70 . C71 . 119.5(3) yes
C69 . C70 . H701 . 119.8 no
C71 . C70 . H701 . 120.7 no
C70 . C71 . N6 . 121.3(3) yes
C70 . C71 . H711 . 118.7 no
N6 . C71 . H711 . 120.0 no
N7 . C72 . C73 . 123.8(3) yes
N7 . C72 . H721 . 117.3 no
C73 . C72 . H721 . 119.0 no
C72 . C73 . C74 . 118.1(3) yes
C72 . C73 . H731 . 121.4 no
C74 . C73 . H731 . 120.5 no
C73 . C74 . C75 . 119.6(3) yes
C73 . C74 . H741 . 120.4 no
C75 . C74 . H741 . 120.0 no
C74 . C75 . C76 . 117.0(4) yes
C74 . C75 . H751 . 122.0 no
C76 . C75 . H751 . 121.0 no
C75 . C76 . N7 . 125.2(3) yes
C75 . C76 . H761 . 117.6 no
N7 . C76 . H761 . 117.2 no
N8 . C77 . C78 . 124.4(4) yes
N8 . C77 . H771 . 117.0 no
C78 . C77 . H771 . 118.6 no
C77 . C78 . C79 . 115.9(4) yes
C77 . C78 . H781 . 121.1 no
C79 . C78 . H781 . 123.0 no
C78 . C79 . C80 . 121.9(5) yes
C78 . C79 . H791 . 118.9 no
C80 . C79 . H791 . 119.2 no
C79 . C80 . C81 . 118.7(5) yes
C79 . C80 . H801 . 120.7 no
C81 . C80 . H801 . 120.6 no
C80 . C81 . N8 . 121.7(4) yes
C80 . C81 . H811 . 118.8 no
N8 . C81 . H811 . 119.5 no
N9 . C82 . C83 . 119.8(4) yes
N9 . C82 . H821 . 118.2 no
C83 . C82 . H821 . 121.9 no
C82 . C83 . C84 . 122.8(4) yes
C82 . C83 . H831 . 118.3 no
C84 . C83 . H831 . 118.8 no
C83 . C84 . C85 . 118.3(4) yes
C83 . C84 . H841 . 121.3 no
C85 . C84 . H841 . 119.9 no
C84 . C85 . C86 . 114.7(4) yes
C84 . C85 . H851 . 121.8 no
C86 . C85 . H851 . 123.4 no
C85 . C86 . N9 . 127.7(4) yes
C85 . C86 . H861 . 114.9 no
N9 . C86 . H861 . 117.3 no
N10 . C87 . C88 . 123.6(3) yes
N10 . C87 . H871 . 118.2 no
C88 . C87 . H871 . 118.2 no
C87 . C88 . C89 . 117.8(3) yes
C87 . C88 . H881 . 120.8 no
C89 . C88 . H881 . 121.4 no
C88 . C89 . C90 . 120.5(3) yes
C88 . C89 . H891 . 119.7 no
C90 . C89 . H891 . 119.8 no
C89 . C90 . C91 . 116.7(3) yes
C89 . C90 . H901 . 121.1 no
C91 . C90 . H901 . 122.2 no
C90 . C91 . N10 . 124.9(3) yes
C90 . C91 . H911 . 117.1 no
N10 . C91 . H911 . 118.0 no
C44 . C92 . H921 . 108.1 no
C44 . C92 . H922 . 108.5 no
H921 . C92 . H922 . 109.6 no
C44 . C92 . H923 . 110.0 no
H921 . C92 . H923 . 110.7 no
H922 . C92 . H923 . 109.9 no
C57 . C93 . H931 . 108.1 no
C57 . C93 . H932 . 109.4 no
H931 . C93 . H932 . 110.1 no
C57 . C93 . H933 . 109.7 no
H931 . C93 . H933 . 109.1 no
H932 . C93 . H933 . 110.4 no

loop_
_geom_bond_atom_site_label_1
_geom_bond_site_symmetry_1
_geom_bond_atom_site_label_2
_geom_bond_site_symmetry_2
_geom_bond_distance
_geom_bond_publ_flag
Mn1 . N2 . 1.949(2) yes
Mn1 . N6 . 2.373(2) yes
Mn1 . N13 . 2.294(2) yes
Mn1 . O1 . 1.9227(18) yes
Mn1 . O2 . 1.9055(16) yes
Mn1 . O6 . 1.8741(17) yes
Mn2 . N3 . 1.958(2) yes
Mn2 . N9 . 2.366(3) yes
Mn2 . O4 . 1.9368(17) yes
Mn2 . O5 . 1.8942(18) yes
Mn2 . O9 . 1.829(2) yes
Mn2 . O16 . 2.244(2) yes
Mn3 . N5 . 2.001(2) yes
Mn3 . N8 . 2.143(3) yes
Mn3 . O7 . 2.0876(19) yes
Mn3 . O8 . 1.9178(16) yes
Mn3 . O15 . 1.8585(19) yes
Mn3 . O18 . 2.1456(19) yes
Mn4 . N4 . 1.979(2) yes
Mn4 . N7 . 2.092(2) yes
Mn4 . O12 . 1.8344(19) yes
Mn4 . O13 . 2.0541(19) yes
Mn4 . O14 . 1.8812(18) yes
Mn5 . N1 . 1.977(2) yes
Mn5 . N10 . 2.150(3) yes
Mn5 . O3 . 1.8191(19) yes
Mn5 . O10 . 1.9975(19) yes
Mn5 . O11 . 1.8862(18) yes
Mn6 . O2 . 2.2857(16) yes
Mn6 . O5 . 2.2406(17) yes
Mn6 . O8 . 2.3432(18) yes
Mn6 . O11 . 2.2528(18) yes
Mn6 . O14 . 2.2734(15) yes
Mn6 . O17 . 2.1654(18) yes
Mn6 . O19 . 2.1444(18) yes
N1 . O2 . 1.406(3) yes
N1 . C1 . 1.339(3) yes
N2 . O5 . 1.413(2) yes
N2 . C8 . 1.299(3) yes
N3 . O8 . 1.414(3) yes
N3 . C15 . 1.290(3) yes
N4 . O11 . 1.411(2) yes
N4 . C22 . 1.299(3) yes
N5 . O14 . 1.399(2) yes
N5 . C29 . 1.309(3) yes
N6 . C67 . 1.300(4) yes
N6 . C71 . 1.323(4) yes
N7 . C72 . 1.344(4) yes
N7 . C76 . 1.322(4) yes
N8 . C77 . 1.301(4) yes
N8 . C81 . 1.309(4) yes
N9 . C82 . 1.315(4) yes
N9 . C86 . 1.343(5) yes
N10 . C87 . 1.338(4) yes
N10 . C91 . 1.341(4) yes
N11 . C55 . 1.358(4) yes
N11 . C56 . 1.424(4) yes
N11 . H111 . 0.844 no
N12 . C42 . 1.361(4) yes
N12 . C43 . 1.431(4) yes
N12 . H121 . 0.859 no
N13 . C62 . 1.334(4) yes
N13 . C66 . 1.324(4) yes
O1 . C1 . 1.286(3) yes
O3 . C3 . 1.326(3) yes
O4 . C8 . 1.290(3) yes
O6 . C10 . 1.306(3) yes
O7 . C15 . 1.317(3) yes
O9 . C17 . 1.340(3) yes
O10 . C22 . 1.296(3) yes
O12 . C24 . 1.306(3) yes
O13 . C29 . 1.265(3) yes
O15 . C31 . 1.328(4) yes
O16 . C36 . 1.243(3) yes
O17 . C36 . 1.250(3) yes
O18 . C49 . 1.273(3) yes
O19 . C49 . 1.224(3) yes
O20 . H202 . 0.820 no
O20 . H934 . 0.838 no
C1 . C2 . 1.451(4) yes
C2 . C3 . 1.396(4) yes
C2 . C7 . 1.399(4) yes
C3 . C4 . 1.400(4) yes
C4 . C5 . 1.384(4) yes
C4 . H41 . 0.924 no
C5 . C6 . 1.384(4) yes
C5 . H51 . 0.926 no
C6 . C7 . 1.392(4) yes
C6 . H61 . 0.928 no
C7 . H71 . 0.920 no
C8 . C9 . 1.491(3) yes
C9 . C10 . 1.401(4) yes
C9 . C14 . 1.412(4) yes
C10 . C11 . 1.409(3) yes
C11 . C12 . 1.357(4) yes
C11 . H935 . 0.930 no
C12 . C13 . 1.393(4) yes
C12 . H936 . 0.935 no
C13 . C14 . 1.370(4) yes
C13 . H131 . 0.934 no
C14 . H141 . 0.918 no
C15 . C16 . 1.478(4) yes
C16 . C17 . 1.384(4) yes
C16 . C21 . 1.394(4) yes
C17 . C18 . 1.375(4) yes
C18 . C19 . 1.370(4) yes
C18 . H181 . 0.929 no
C19 . C20 . 1.402(4) yes
C19 . H191 . 0.927 no
C20 . C21 . 1.372(4) yes
C20 . H201 . 0.927 no
C21 . H211 . 0.863 no
C22 . C23 . 1.474(3) yes
C23 . C24 . 1.416(4) yes
C23 . C28 . 1.382(4) yes
C24 . C25 . 1.392(4) yes
C25 . C26 . 1.345(4) yes
C25 . H251 . 0.923 no
C26 . C27 . 1.374(4) yes
C26 . H261 . 0.930 no
C27 . C28 . 1.378(4) yes
C27 . H271 . 0.924 no
C28 . H281 . 0.929 no
C29 . C30 . 1.489(4) yes
C30 . C31 . 1.371(4) yes
C30 . C35 . 1.374(4) yes
C31 . C32 . 1.431(4) yes
C32 . C33 . 1.371(5) yes
C32 . H321 . 0.927 no
C33 . C34 . 1.344(5) yes
C33 . H331 . 0.918 no
C34 . C35 . 1.412(4) yes
C34 . H341 . 0.927 no
C35 . H351 . 0.953 no
C36 . C37 . 1.503(4) yes
C37 . C38 . 1.393(4) yes
C37 . C42 . 1.395(4) yes
C38 . C39 . 1.352(4) yes
C38 . H381 . 0.927 no
C39 . C40 . 1.354(4) yes
C39 . H391 . 0.917 no
C40 . C41 . 1.379(5) yes
C40 . H401 . 0.912 no
C41 . C42 . 1.416(4) yes
C41 . H411 . 0.921 no
C43 . C44 . 1.400(5) yes
C43 . C48 . 1.390(5) yes
C44 . C45 . 1.394(5) yes
C44 . C92 . 1.442(6) yes
C45 . C46 . 1.383(6) yes
C45 . Cl1 . 1.692(5) yes
C46 . C47 . 1.377(6) yes
C46 . H461 . 0.932 no
C47 . C48 . 1.400(5) yes
C47 . H471 . 0.940 no
C48 . H481 . 0.944 no
C49 . C50 . 1.479(4) yes
C50 . C51 . 1.417(4) yes
C50 . C55 . 1.409(4) yes
C51 . C52 . 1.360(4) yes
C51 . H511 . 0.929 no
C52 . C53 . 1.365(5) yes
C52 . H521 . 0.937 no
C53 . C54 . 1.352(5) yes
C53 . H531 . 0.940 no
C54 . C55 . 1.409(4) yes
C54 . H541 . 0.941 no
C56 . C57 . 1.380(5) yes
C56 . C61 . 1.386(5) yes
C57 . C58 . 1.430(5) yes
C57 . C93 . 1.463(5) yes
C58 . C59 . 1.346(5) yes
C58 . Cl2 . 1.733(4) yes
C59 . C60 . 1.344(5) yes
C59 . H591 . 0.934 no
C60 . C61 . 1.392(4) yes
C60 . H601 . 0.939 no
C61 . H611 . 0.951 no
C62 . C63 . 1.386(5) yes
C62 . H621 . 0.941 no
C63 . C64 . 1.371(5) yes
C63 . H631 . 0.941 no
C64 . C65 . 1.367(5) yes
C64 . H641 . 0.932 no
C65 . C66 . 1.391(5) yes
C65 . H651 . 0.921 no
C66 . H661 . 0.930 no
C67 . C68 . 1.340(4) yes
C67 . H671 . 0.927 no
C68 . C69 . 1.325(5) yes
C68 . H681 . 0.928 no
C69 . C70 . 1.355(5) yes
C69 . H691 . 0.921 no
C70 . C71 . 1.361(5) yes
C70 . H701 . 0.932 no
C71 . H711 . 0.932 no
C72 . C73 . 1.387(4) yes
C72 . H721 . 0.925 no
C73 . C74 . 1.376(5) yes
C73 . H731 . 0.930 no
C74 . C75 . 1.385(5) yes
C74 . H741 . 0.935 no
C75 . C76 . 1.389(5) yes
C75 . H751 . 0.920 no
C76 . H761 . 0.926 no
C77 . C78 . 1.382(5) yes
C77 . H771 . 0.928 no
C78 . C79 . 1.349(6) yes
C78 . H781 . 0.928 no
C79 . C80 . 1.301(6) yes
C79 . H791 . 0.937 no
C80 . C81 . 1.397(5) yes
C80 . H801 . 0.919 no
C81 . H811 . 0.931 no
C82 . C83 . 1.409(5) yes
C82 . H821 . 0.964 no
C83 . C84 . 1.374(6) yes
C83 . H831 . 0.950 no
C84 . C85 . 1.381(5) yes
C84 . H841 . 0.943 no
C85 . C86 . 1.402(5) yes
C85 . H851 . 0.964 no
C86 . H861 . 0.953 no
C87 . C88 . 1.391(4) yes
C87 . H871 . 0.916 no
C88 . C89 . 1.385(5) yes
C88 . H881 . 0.919 no
C89 . C90 . 1.380(5) yes
C89 . H891 . 0.924 no
C90 . C91 . 1.390(4) yes
C90 . H901 . 0.927 no
C91 . H911 . 0.933 no
C92 . H921 . 0.971 no
C92 . H922 . 0.982 no
C92 . H923 . 0.977 no
C93 . H931 . 0.943 no
C93 . H932 . 0.968 no
C93 . H933 . 0.945 no

loop_
_geom_hbond_atom_site_label_D
_geom_hbond_site_symmetry_D
_geom_hbond_atom_site_label_H
_geom_hbond_site_symmetry_H
_geom_hbond_atom_site_label_A
_geom_hbond_site_symmetry_A
_geom_hbond_angle_DHA
_geom_hbond_distance_DH
_geom_hbond_distance_HA
_geom_hbond_distance_DA
_geom_hbond_publ_flag
N11 . H111 . O18 . 130 0.84 2.00 2.622(5) yes
N12 . H121 . O16 . 132 0.86 2.01 2.657(5) yes
C62 . H621 . O19 . 167 0.94 2.30 3.226(5) yes
C65 . H651 . O13 1_655 154 0.92 2.36 3.211(5) yes
C67 . H671 . O17 . 168 0.93 2.58 3.489(5) yes
O20 . H934 . O4 . 128 0.84 2.46 3.046(5) yes
